data_1559306
loop_
_publ_author_name
'Chan, Hau Sun Sam'
'Thompson, Amber L.'
'Christensen, Kirsten E.'
'Burton, Jonathan W.'

_publ_section_title
;
 Forwards and backwards -- synthesis of Laurencia natural products using a
 biomimetic and retrobiomimetic strategy incorporating structural
 reassignment of laurefurenynes C--F
;
_journal_name_full 'Chemical Science'
_journal_paper_doi 10.1039/D0SC04120C
_journal_year 2020
_chemical_absolute_configuration ad
_chemical_formula_moiety 'C15 H21 Br1 O3'
_chemical_formula_sum 'C15 H21 Br O3'
_chemical_formula_weight 329.23
_chemical_melting_point ?
_space_group_IT_number 19
_space_group_name_Hall 'P 2ac 2ab'
_space_group_name_H-M_alt 'P 21 21 21'
_symmetry_cell_setting orthorhombic
_symmetry_space_group_name_Hall 'P 2ac 2ab'
_symmetry_space_group_name_H-M 'P 21 21 21'
_atom_sites_solution_hydrogens difmap
_atom_sites_solution_primary other
_audit_creation_date 2018-05-23
_audit_creation_method CRYSTALS_ver_14.61_build_6156
_audit_update_record
;
2020-05-21 deposited with the CCDC.	2020-09-25 downloaded from the CCDC.
;
_cell_angle_alpha 90
_cell_angle_beta 90
_cell_angle_gamma 90
_cell_formula_units_Z 4
_cell_length_a 8.3606(3)
_cell_length_b 13.1527(7)
_cell_length_c 14.3775(10)
_cell_measurement_reflns_used 2431
_cell_measurement_temperature 250
_cell_measurement_theta_max 75
_cell_measurement_theta_min 5
_cell_volume 1581.01(15)
_computing_cell_refinement 'CrysAlisPro, (Agilent, 2011)'
_computing_data_collection 'SuperNova, (Oxford Diffraction, 2010)'
_computing_data_reduction 'CrysAlisPro, (Agilent, 2011)'
_computing_molecular_graphics 'CAMERON (Watkin et al., 1996)'
_computing_publication_material 'CRYSTALS (Betteridge et al., 2003)'
_computing_structure_refinement 'CRYSTALS (Betteridge et al., 2003)'
_computing_structure_solution 'Superflip (Palatinus & Chapuis, 2007)'
_diffrn_ambient_temperature 250
_diffrn_measured_fraction_theta_full 0.997
_diffrn_measured_fraction_theta_max 0.988
_diffrn_measurement_device Area
_diffrn_measurement_device_type 'Oxford Diffraction SuperNova'
_diffrn_measurement_method \w
_diffrn_radiation_monochromator graphite
_diffrn_radiation_type 'Cu K\a'
_diffrn_radiation_wavelength 1.54184
_diffrn_reflns_av_R_equivalents 0.041
_diffrn_reflns_av_sigmaI/netI 0.0666
_diffrn_reflns_limit_h_max 10
_diffrn_reflns_limit_h_min -7
_diffrn_reflns_limit_k_max 11
_diffrn_reflns_limit_k_min -16
_diffrn_reflns_limit_l_max 17
_diffrn_reflns_limit_l_min -17
_diffrn_reflns_number 8437
_diffrn_reflns_theta_full 74.098
_diffrn_reflns_theta_max 76.390
_diffrn_reflns_theta_min 4.556
_diffrn_standards_number 0
_exptl_absorpt_coefficient_mu 3.561
_exptl_absorpt_correction_T_max 0.93
_exptl_absorpt_correction_T_min 0.50
_exptl_absorpt_correction_type multi-scan
_exptl_absorpt_process_details 'CrysAlisPro, (Agilent, 2011)'
_exptl_crystal_colour clear_pale_colourless
_exptl_crystal_density_diffrn 1.383
_exptl_crystal_density_meas ?
_exptl_crystal_density_method 'not measured'
_exptl_crystal_description lath
_exptl_crystal_F_000 679.996
_exptl_crystal_size_max 0.28
_exptl_crystal_size_mid 0.08
_exptl_crystal_size_min 0.02
_refine_diff_density_max 0.23
_refine_diff_density_min -0.30
_refine_ls_abs_structure_details 'Flack (1983), 1367 Friedel-pairs'
_refine_ls_abs_structure_Flack -0.04(3)
_refine_ls_extinction_method None
_refine_ls_goodness_of_fit_ref 1.0121
_refine_ls_hydrogen_treatment constr
_refine_ls_matrix_type full
_refine_ls_number_parameters 274
_refine_ls_number_reflns 3256
_refine_ls_number_restraints 670
_refine_ls_R_factor_all 0.0592
_refine_ls_R_factor_gt 0.0431
_refine_ls_shift/su_max 0.0005080
_refine_ls_shift/su_mean 0.0000483
_refine_ls_structure_factor_coef Fsqd
_refine_ls_weighting_details
;
 Method= Modified Sheldrick 
 w=1/[\s^2^(F^2^) + ( 0.04P)^2^ + 0.21P] 
 ,where P=(max(Fo^2^,0) + 2Fc^2^)/3 
;
_refine_ls_weighting_scheme calc
_refine_ls_wR_factor_all 0.1267
_refine_ls_wR_factor_gt 0.1030
_refine_ls_wR_factor_ref 0.1267
_reflns_limit_h_max 10
_reflns_limit_h_min -10
_reflns_limit_k_max 16
_reflns_limit_k_min 0
_reflns_limit_l_max 17
_reflns_limit_l_min 0
_reflns_number_gt 2358
_reflns_number_total 3256
_reflns_threshold_expression I>2.0\s(I)
_oxford_diffrn_Wilson_B_factor 6.47
_oxford_diffrn_Wilson_scale 0.04
_oxford_refine_ls_r_factor_ref 0.0592
_oxford_refine_ls_scale 6.25(17)
_oxford_reflns_number_all 3256
_oxford_reflns_threshold_expression_ref I>-3.0\s(I)
_oxford_structure_analysis_title 6960
_cod_data_source_file d0sc04120c2.cif
_cod_data_source_block 18
_cod_depositor_comments
;
The following automatic conversions were performed:

data item '_chemical_melting_point' value 'not measured' was changed
to '?' -- the value is undefined or not given.

data item '_atom_sites_solution_primary' value 'Other' was changed to
'other' in accordance with the
/home/data/users/saulius/crontab/automatic-downloads/rss-feeds/RSC/lib/dictionaries/cif_core.dic
dictionary named 'cif_core.dic' version 2.4.2 last updated on
2011-04-26.

data item '_exptl_crystal_density_meas' value 'not measured' was
changed to '?' -- the value is perceived as not measured.

Automatic conversion script
Id: cif_fix_values 7556 2019-12-06 15:28:31Z antanas 
;
_cod_original_sg_symbol_H-M 'P 21 21 21 '
_cod_original_formula_sum 'C15 H21 Br1 O3'
_cod_database_code 1559306

loop_
_symmetry_equiv_pos_as_xyz
x,y,z
-x+1/2,-y,z+1/2
x+1/2,-y+1/2,-z
-x,y+1/2,-z+1/2

loop_
_atom_site_label
_atom_site_type_symbol
_atom_site_fract_x
_atom_site_fract_y
_atom_site_fract_z
_atom_site_U_iso_or_equiv
_atom_site_occupancy
_atom_site_adp_type
_atom_site_refinement_flags_posn
_atom_site_refinement_flags_adp
_atom_site_refinement_flags_occupancy
_atom_site_disorder_assembly
_atom_site_disorder_group
_atom_site_attached_hydrogens
O1 O -0.2183(3) 0.62233(17) 0.5365(2) 0.0709 1.0000 Uani . . . . . .
O2 O 0.0698(3) 0.54224(19) 0.63611(19) 0.0728 1.0000 Uani D . . . . .
O3 O -0.0365(3) 0.83215(17) 0.5253(2) 0.0728 1.0000 Uani . . . . . .
C1 C -0.0465(16) 0.0866(7) 0.5356(11) 0.1093 0.549(2) Uani D . P 1 1 .
C2 C -0.0430(7) 0.1758(5) 0.5295(5) 0.0972 0.549(2) Uani D . P 1 1 .
C3 C -0.0304(6) 0.2825(5) 0.5143(8) 0.0966 0.549(2) Uani D . P 1 1 .
C4 C -0.1452(7) 0.3460(4) 0.5145(7) 0.0912 0.549(2) Uani D . P 1 1 .
C5 C -0.1342(10) 0.4546(5) 0.4921(4) 0.0846 0.549(2) Uani D . P 1 1 .
C6 C -0.1884(5) 0.5198(2) 0.5705(3) 0.0764 1.0000 Uani D . . . . .
C7 C -0.0947(5) 0.5341(3) 0.6603(3) 0.0707 1.0000 Uani . . . . . .
C8 C -0.1626(4) 0.6334(3) 0.6954(3) 0.0667 1.0000 Uani . . . . . .
C9 C -0.1627(4) 0.6950(2) 0.6053(3) 0.0605 1.0000 Uani . . . . . .
C10 C 0.0001(4) 0.7400(2) 0.5750(2) 0.0613 1.0000 Uani D . . . . .
Br1 Br 0.3959(4) 0.7249(3) 0.7604(2) 0.1255 0.6304(17) Uani D . P 2 1 .
C11 C 0.1251(7) 0.7626(3) 0.6524(5) 0.0724 0.6304(17) Uani D . P 2 1 .
C12 C 0.2417(6) 0.6739(3) 0.6728(2) 0.0826 0.6304(17) Uani D . P 2 1 .
C13 C 0.1731(6) 0.5753(5) 0.7090(4) 0.0916 0.6304(17) Uani D . P 2 1 .
C14 C 0.3029(7) 0.4888(6) 0.7061(9) 0.1084 0.6304(17) Uani D . P 2 1 .
C15 C 0.2324(9) 0.3893(6) 0.7308(8) 0.1162 0.6304(17) Uani D . P 2 1 .
C101 C -0.0966(12) 0.0828(8) 0.5396(11) 0.0907 0.451(2) Uani D . P 1 2 .
C102 C -0.1001(7) 0.1693(5) 0.5173(7) 0.0904 0.451(2) Uani D . P 1 2 .
C103 C -0.1194(11) 0.2724(5) 0.4871(6) 0.0873 0.451(2) Uani D . P 1 2 .
C104 C -0.0552(11) 0.3521(5) 0.5250(7) 0.0870 0.451(2) Uani D . P 1 2 .
C105 C -0.0850(12) 0.4622(6) 0.4973(6) 0.0818 0.451(2) Uani D . P 1 2 .
Br101 Br 0.3705(5) 0.7510(4) 0.7766(3) 0.1039 0.3696(17) Uani D . P 2 2 .
C111 C 0.1077(10) 0.7679(5) 0.6539(6) 0.0630 0.3696(17) Uani D . P 2 2 .
C112 C 0.2347(9) 0.6915(4) 0.6741(3) 0.0743 0.3696(17) Uani D . P 2 2 .
C113 C 0.1822(8) 0.5825(6) 0.7015(6) 0.0729 0.3696(17) Uani D . P 2 2 .
C114 C 0.3299(10) 0.5166(7) 0.7263(13) 0.0874 0.3696(17) Uani D . P 2 2 .
C115 C 0.2809(13) 0.4203(10) 0.7711(12) 0.1002 0.3696(17) Uani D . P 2 2 .
H11 H -0.0501 0.0145 0.5393 0.1304 0.549(2) Uiso R . P 1 1 .
H31 H 0.0684 0.8473 0.5050 0.0875 1.0000 Uiso R . . . . .
H32 H 0.0733 0.3083 0.4999 0.1152 0.549(2) Uiso R . P 1 1 .
H41 H -0.2476 0.3206 0.5314 0.1085 0.549(2) Uiso R . P 1 1 .
H51 H -0.0261 0.4708 0.4778 0.1018 0.549(2) Uiso R . P 1 1 .
H52 H -0.1995 0.4682 0.4395 0.1018 0.549(2) Uiso R . P 1 1 .
H61 H -0.2898 0.4939 0.5886 0.0920 0.549(2) Uiso R . P 1 1 .
H62 H -0.2860 0.4850 0.5818 0.0920 0.451(2) Uiso R . P 1 2 .
H71 H -0.1131 0.4802 0.7029 0.0849 1.0000 Uiso R . . . . .
H81 H -0.0956 0.6633 0.7412 0.0800 1.0000 Uiso DR . . . . .
H82 H -0.2674 0.6254 0.7199 0.0800 1.0000 Uiso R . . . . .
H91 H -0.2387 0.7485 0.6105 0.0726 1.0000 Uiso R . . . . .
H101 H 0.0494 0.6937 0.5331 0.0733 0.6304(17) Uiso R . P 2 1 .
H102 H 0.0496 0.6939 0.5334 0.0733 0.3696(17) Uiso R . P 2 2 .
H111 H 0.1813 0.8248 0.6444 0.0740 0.6304(17) Uiso R . P 2 1 .
H112 H 0.0607 0.7666 0.7068 0.0740 0.6304(17) Uiso DR . P 2 1 .
H121 H 0.2930 0.6621 0.6148 0.0803 0.6304(17) Uiso R . P 2 1 .
H131 H 0.1201 0.5798 0.7673 0.1073 0.6304(17) Uiso R . P 2 1 .
H141 H 0.3832 0.5065 0.7500 0.1507 0.6304(17) Uiso R . P 2 1 .
H142 H 0.3484 0.4865 0.6456 0.1507 0.6304(17) Uiso R . P 2 1 .
H151 H 0.3161 0.3404 0.7292 0.1582 0.6304(17) Uiso R . P 2 1 .
H152 H 0.1871 0.3912 0.7913 0.1582 0.6304(17) Uiso R . P 2 1 .
H153 H 0.1523 0.3712 0.6869 0.1582 0.6304(17) Uiso R . P 2 1 .
H1011 H -0.0968 0.0134 0.5581 0.1080 0.451(2) Uiso R . P 1 2 .
H1031 H -0.1884 0.2836 0.4356 0.1029 0.451(2) Uiso R . P 1 2 .
H1041 H 0.0183 0.3407 0.5743 0.1042 0.451(2) Uiso R . P 1 2 .
H1051 H 0.0149 0.4960 0.4912 0.0981 0.451(2) Uiso R . P 1 2 .
H1052 H -0.1394 0.4632 0.4394 0.0981 0.451(2) Uiso R . P 1 2 .
H1111 H 0.0533 0.7891 0.7085 0.0689 0.3696(17) Uiso R . P 2 2 .
H1112 H 0.1639 0.8239 0.6280 0.0689 0.3696(17) Uiso R . P 2 2 .
H1121 H 0.3041 0.6815 0.6226 0.0908 0.3696(17) Uiso R . P 2 2 .
H1131 H 0.1275 0.5911 0.7589 0.0748 0.3696(17) Uiso R . P 2 2 .
H1141 H 0.4061 0.5471 0.7666 0.1100 0.3696(17) Uiso R . P 2 2 .
H1142 H 0.3793 0.5005 0.6687 0.1100 0.3696(17) Uiso R . P 2 2 .
H1151 H 0.3674 0.3748 0.7812 0.1598 0.3696(17) Uiso R . P 2 2 .
H1152 H 0.2316 0.4359 0.8288 0.1598 0.3696(17) Uiso R . P 2 2 .
H1153 H 0.2048 0.3894 0.7309 0.1598 0.3696(17) Uiso R . P 2 2 .

loop_
_atom_site_aniso_label
_atom_site_aniso_U_11
_atom_site_aniso_U_22
_atom_site_aniso_U_33
_atom_site_aniso_U_23
_atom_site_aniso_U_13
_atom_site_aniso_U_12
O1 0.0707(14) 0.0539(11) 0.0881(19) 0.0038(13) -0.0182(14) -0.0031(11)
O2 0.0612(14) 0.0733(14) 0.0839(18) 0.0132(14) 0.0094(13) 0.0142(11)
O3 0.0740(15) 0.0571(12) 0.0872(18) 0.0144(14) -0.0018(14) 0.0030(11)
C1 0.119(5) 0.082(4) 0.127(6) 0.000(5) 0.054(5) 0.024(4)
C2 0.102(4) 0.075(3) 0.115(5) 0.003(4) 0.037(4) 0.013(4)
C3 0.095(4) 0.078(4) 0.117(5) 0.000(4) 0.014(4) 0.008(4)
C4 0.091(4) 0.063(3) 0.120(5) -0.011(4) 0.002(4) -0.002(3)
C5 0.092(4) 0.061(3) 0.101(4) -0.004(3) 0.000(4) -0.008(3)
C6 0.086(2) 0.0527(16) 0.090(3) 0.0040(18) -0.005(2) -0.0080(16)
C7 0.0655(19) 0.0639(18) 0.083(2) 0.0158(18) 0.0043(19) 0.0032(16)
C8 0.0522(16) 0.0708(19) 0.077(2) 0.0056(18) 0.0070(16) 0.0057(14)
C9 0.0496(15) 0.0530(15) 0.079(2) 0.0026(16) -0.0044(15) 0.0001(12)
C10 0.0554(15) 0.0564(15) 0.0720(19) 0.0046(17) -0.0037(14) 0.0007(13)
Br1 0.0523(6) 0.209(2) 0.1148(15) -0.0192(11) -0.0159(8) -0.0053(9)
C11 0.055(3) 0.083(4) 0.079(4) 0.003(4) 0.000(3) -0.005(3)
C12 0.047(3) 0.114(4) 0.086(4) 0.008(3) -0.002(3) 0.007(3)
C13 0.063(3) 0.112(4) 0.100(5) 0.033(4) -0.002(4) 0.019(3)
C14 0.071(3) 0.120(4) 0.135(5) 0.042(4) -0.010(4) 0.018(3)
C15 0.087(4) 0.111(5) 0.151(6) 0.048(5) -0.005(5) 0.031(4)
C101 0.096(5) 0.068(4) 0.108(6) 0.001(5) 0.038(5) 0.008(4)
C102 0.102(4) 0.066(4) 0.104(5) 0.001(4) 0.021(5) 0.012(4)
C103 0.096(4) 0.067(4) 0.099(5) 0.001(4) 0.014(4) 0.001(4)
C104 0.098(4) 0.057(3) 0.106(5) -0.007(4) -0.001(5) 0.007(4)
C105 0.093(4) 0.055(4) 0.098(5) -0.002(4) -0.008(4) -0.003(4)
Br101 0.0633(18) 0.164(2) 0.0844(14) 0.0083(19) -0.0177(12) -0.0254(17)
C111 0.041(3) 0.079(5) 0.069(5) 0.012(5) -0.001(4) -0.016(4)
C112 0.049(4) 0.101(4) 0.072(4) 0.018(4) 0.005(4) -0.009(4)
C113 0.044(4) 0.103(5) 0.073(5) 0.028(5) 0.020(4) 0.004(4)
C114 0.059(4) 0.106(5) 0.097(5) 0.021(5) 0.007(5) 0.013(4)
C115 0.078(5) 0.111(6) 0.112(6) 0.027(6) 0.009(5) 0.017(5)

loop_
_atom_type_symbol
_atom_type_scat_dispersion_real
_atom_type_scat_dispersion_imag
_atom_type_scat_Cromer_Mann_a1
_atom_type_scat_Cromer_Mann_b1
_atom_type_scat_Cromer_Mann_a2
_atom_type_scat_Cromer_Mann_b2
_atom_type_scat_Cromer_Mann_a3
_atom_type_scat_Cromer_Mann_b3
_atom_type_scat_Cromer_Mann_a4
_atom_type_scat_Cromer_Mann_b4
_atom_type_scat_Cromer_Mann_c
_atom_type_scat_source
C 0.0181 0.0091 2.3100 20.8439 1.0200 10.2075 1.5886 0.5687 0.8650 51.6512 0.2156 'International Tables Vol C 4.2.6.8 and 6.1.1.4'
H 0.0000 0.0000 0.4930 10.5109 0.3229 26.1257 0.1402 3.1424 0.0408 57.7998 0.0030 'International Tables Vol C 4.2.6.8 and 6.1.1.4'
Br -0.6763 1.2805 17.1789 2.1723 5.2358 16.5796 5.6377 0.2609 3.9851 41.4328 2.9557 'International Tables Vol C 4.2.6.8 and 6.1.1.4'
O 0.0492 0.0322 3.0485 13.2771 2.2868 5.7011 1.5463 0.3239 0.8670 32.9089 0.2508 'International Tables Vol C 4.2.6.8 and 6.1.1.4'

loop_
_geom_angle_atom_site_label_1
_geom_angle_site_symmetry_1
_geom_angle_atom_site_label_2
_geom_angle_site_symmetry_2
_geom_angle_atom_site_label_3
_geom_angle_site_symmetry_3
_geom_angle
_geom_angle_publ_flag
C6 . O1 . C9 . 109.0(3) yes
C7 . O2 . C13 . 115.4(4) yes
C7 . O2 . C113 . 120.1(5) yes
C10 . O3 . H31 . 97.7 no
C2 . C1 . H11 . 178.9 no
C1 . C2 . C3 . 174.59(10) yes
C2 . C3 . C4 . 126.20(10) yes
C2 . C3 . H32 . 116.9 no
C4 . C3 . H32 . 116.9 no
C3 . C4 . C5 . 126.23(10) yes
C3 . C4 . H41 . 116.7 no
C5 . C4 . H41 . 117.1 no
C4 . C5 . C6 . 112.08(10) yes
C4 . C5 . H51 . 108.9 no
C6 . C5 . H51 . 108.9 no
C4 . C5 . H52 . 108.7 no
C6 . C5 . H52 . 108.7 no
H51 . C5 . H52 . 109.5 no
C5 . C6 . O1 . 109.4(4) yes
C5 . C6 . C7 . 123.9(5) yes
O1 . C6 . C7 . 105.0(3) yes
C5 . C6 . H61 . 105.9 no
O1 . C6 . H61 . 105.7 no
C7 . C6 . H61 . 105.7 no
O1 . C6 . C7 . 105.0(3) yes
O1 . C6 . C105 . 108.6(4) yes
C7 . C6 . C105 . 110.3(5) yes
O1 . C6 . H62 . 110.9 no
C7 . C6 . H62 . 110.9 no
C105 . C6 . H62 . 111.0 no
C6 . C7 . O2 . 107.4(3) yes
C6 . C7 . C8 . 101.4(3) yes
O2 . C7 . C8 . 112.4(3) yes
C6 . C7 . H71 . 111.8 no
O2 . C7 . H71 . 111.8 no
C8 . C7 . H71 . 111.6 no
C7 . C8 . C9 . 100.1(3) yes
C7 . C8 . H81 . 111.6 no
C9 . C8 . H81 . 111.5 no
C7 . C8 . H82 . 112.0 no
C9 . C8 . H82 . 111.9 no
H81 . C8 . H82 . 109.5 no
C8 . C9 . O1 . 103.2(3) yes
C8 . C9 . C10 . 116.2(3) yes
O1 . C9 . C10 . 109.9(3) yes
C8 . C9 . H91 . 109.1 no
O1 . C9 . H91 . 109.1 no
C10 . C9 . H91 . 109.1 no
C9 . C10 . O3 . 105.9(2) yes
C9 . C10 . C11 . 117.6(4) yes
O3 . C10 . C11 . 109.7(3) yes
C9 . C10 . H101 . 108.4 no
O3 . C10 . H101 . 108.4 no
C11 . C10 . H101 . 106.5 no
C9 . C10 . O3 . 105.9(2) yes
C9 . C10 . C111 . 114.2(5) yes
O3 . C10 . C111 . 107.3(4) yes
C9 . C10 . H102 . 108.6 no
O3 . C10 . H102 . 108.5 no
C111 . C10 . H102 . 112.0 no
C10 . C11 . C12 . 114.44(9) yes
C10 . C11 . H111 . 114.2 no
C12 . C11 . H111 . 111.1 no
C10 . C11 . H112 . 102.6 no
C12 . C11 . H112 . 104.0 no
H111 . C11 . H112 . 109.5 no
C11 . C12 . Br1 . 106.43(9) yes
C11 . C12 . C13 . 118.25(9) yes
Br1 . C12 . C13 . 109.15(9) yes
C11 . C12 . H121 . 103.9 no
Br1 . C12 . H121 . 109.2 no
C13 . C12 . H121 . 109.5 no
C12 . C13 . O2 . 103.8(4) yes
C12 . C13 . C14 . 110.48(9) yes
O2 . C13 . C14 . 100.3(5) yes
C12 . C13 . H131 . 115.3 no
O2 . C13 . H131 . 112.7 no
C14 . C13 . H131 . 113.0 no
C13 . C14 . C15 . 111.04(10) yes
C13 . C14 . H141 . 107.0 no
C15 . C14 . H141 . 109.9 no
C13 . C14 . H142 . 108.9 no
C15 . C14 . H142 . 110.5 no
H141 . C14 . H142 . 109.5 no
C14 . C15 . H151 . 107.4 no
C14 . C15 . H152 . 110.8 no
H151 . C15 . H152 . 109.5 no
C14 . C15 . H153 . 110.1 no
H151 . C15 . H153 . 109.5 no
H152 . C15 . H153 . 109.5 no
C102 . C101 . H1011 . 178.5 no
C101 . C102 . C103 . 174.57(10) yes
C102 . C103 . C104 . 126.22(10) yes
C102 . C103 . H1031 . 116.8 no
C104 . C103 . H1031 . 116.9 no
C103 . C104 . C105 . 126.26(10) yes
C103 . C104 . H1041 . 116.9 no
C105 . C104 . H1041 . 116.8 no
C6 . C105 . C104 . 112.18(10) yes
C6 . C105 . H1051 . 108.8 no
C104 . C105 . H1051 . 109.0 no
C6 . C105 . H1052 . 108.7 no
C104 . C105 . H1052 . 108.7 no
H1051 . C105 . H1052 . 109.5 no
C10 . C111 . C112 . 114.34(10) yes
C10 . C111 . H1111 . 114.4 no
C112 . C111 . H1111 . 112.2 no
C10 . C111 . H1112 . 101.0 no
C112 . C111 . H1112 . 104.2 no
H1111 . C111 . H1112 . 109.5 no
C111 . C112 . Br101 . 106.41(10) yes
C111 . C112 . C113 . 118.13(10) yes
Br101 . C112 . C113 . 109.43(10) yes
C111 . C112 . H1121 . 112.1 no
Br101 . C112 . H1121 . 106.2 no
C113 . C112 . H1121 . 104.0 no
C112 . C113 . O2 . 111.2(5) yes
C112 . C113 . C114 . 110.52(10) yes
O2 . C113 . C114 . 117.9(8) yes
C112 . C113 . H1131 . 104.2 no
O2 . C113 . H1131 . 107.4 no
C114 . C113 . H1131 . 104.6 no
C113 . C114 . C115 . 111.02(10) yes
C113 . C114 . H1141 . 116.0 no
C115 . C114 . H1141 . 106.4 no
C113 . C114 . H1142 . 105.7 no
C115 . C114 . H1142 . 108.0 no
H1141 . C114 . H1142 . 109.5 no
C114 . C115 . H1151 . 113.3 no
C114 . C115 . H1152 . 108.3 no
H1151 . C115 . H1152 . 109.5 no
C114 . C115 . H1153 . 106.7 no
H1151 . C115 . H1153 . 109.5 no
H1152 . C115 . H1153 . 109.5 no

loop_
_geom_bond_atom_site_label_1
_geom_bond_site_symmetry_1
_geom_bond_atom_site_label_2
_geom_bond_site_symmetry_2
_geom_bond_distance
_geom_bond_publ_flag
O1 . C6 . 1.456(4) yes
O1 . C9 . 1.453(4) yes
O2 . C7 . 1.422(5) yes
O2 . C13 . 1.4262(19) yes
O2 . C7 . 1.422(5) yes
O2 . C113 . 1.4310(19) yes
O3 . C10 . 1.441(4) yes
O3 . H31 . 0.946 no
C1 . C2 . 1.176(8) yes
C1 . H11 . 0.950 no
C2 . C3 . 1.424(7) yes
C3 . C4 . 1.272(7) yes
C3 . H32 . 0.954 no
C4 . C5 . 1.468(7) yes
C4 . H41 . 0.950 no
C5 . C6 . 1.487(7) yes
C5 . H51 . 0.950 no
C5 . H52 . 0.950 no
C6 . C7 . 1.522(6) yes
C6 . H61 . 0.950 no
C6 . C7 . 1.522(6) yes
C6 . C105 . 1.558(7) yes
C6 . H62 . 0.950 no
C7 . C8 . 1.510(5) yes
C7 . H71 . 0.950 no
C8 . C9 . 1.529(5) yes
C8 . H81 . 0.950 no
C8 . H82 . 0.950 no
C9 . C10 . 1.546(4) yes
C9 . H91 . 0.950 no
C10 . C11 . 1.556(6) yes
C10 . H101 . 0.950 no
C10 . C111 . 1.493(6) yes
C10 . H102 . 0.948 no
Br1 . C12 . 1.924(4) yes
C11 . C12 . 1.549(6) yes
C11 . H111 . 0.950 no
C11 . H112 . 0.950 no
C12 . C13 . 1.510(6) yes
C12 . H121 . 0.950 no
C13 . C14 . 1.573(7) yes
C13 . H131 . 0.950 no
C14 . C15 . 1.478(7) yes
C14 . H141 . 0.950 no
C14 . H142 . 0.950 no
C15 . H151 . 0.950 no
C15 . H152 . 0.950 no
C15 . H153 . 0.950 no
C101 . C102 . 1.182(8) yes
C101 . H1011 . 0.950 no
C102 . C103 . 1.434(7) yes
C103 . C104 . 1.298(8) yes
C103 . H1031 . 0.950 no
C104 . C105 . 1.522(7) yes
C104 . H1041 . 0.950 no
C105 . H1051 . 0.950 no
C105 . H1052 . 0.950 no
Br101 . C112 . 2.018(6) yes
C111 . C112 . 1.490(7) yes
C111 . H1111 . 0.950 no
C111 . H1112 . 0.950 no
C112 . C113 . 1.551(7) yes
C112 . H1121 . 0.950 no
C113 . C114 . 1.550(8) yes
C113 . H1131 . 0.950 no
C114 . C115 . 1.479(9) yes
C114 . H1141 . 0.950 no
C114 . H1142 . 0.950 no
C115 . H1151 . 0.950 no
C115 . H1152 . 0.950 no
C115 . H1153 . 0.950 no

loop_
_geom_hbond_atom_site_label_D
_geom_hbond_site_symmetry_D
_geom_hbond_atom_site_label_H
_geom_hbond_site_symmetry_H
_geom_hbond_atom_site_label_A
_geom_hbond_site_symmetry_A
_geom_hbond_angle_DHA
_geom_hbond_distance_DH
_geom_hbond_distance_HA
_geom_hbond_distance_DA
_geom_hbond_publ_flag
C1 . H11 . O3 1_545 171 0.95 2.41 3.351(10) yes
C101 . H11 . O3 1_545 159 0.98 2.41 3.341(10) yes
O3 . H31 . O1 3_566 180 0.95 1.92 2.868(10) yes
C12 . H121 . O3 3_566 166 0.95 2.47 3.399(10) yes
C112 . H121 . O3 3_566 156 1.06 2.47 3.461(10) yes
C1 . H1011 . O3 1_545 135 1.10 2.48 3.351(10) yes
C101 . H1011 . O3 1_545 150 0.95 2.48 3.341(10) yes
C12 . H1121 . O3 3_566 169 0.90 2.52 3.399(10) yes
C112 . H1121 . O3 3_566 173 0.95 2.52 3.461(10) yes
